data_9002155
loop_
_publ_author_name
'Yang, H.'
'Konzett, J.'
'Prewitt, C. T.'
'Fei, Y.'

_publ_section_title
;
 Single-crystal structure refinement of synthetic K-substituted potassic
 richterite, K(KCa)Mg5Si8O22(OH)2
;
_journal_name_full 'American Mineralogist'
_journal_page_first 681
_journal_page_last 684
_journal_volume 84
_journal_year 1999
_chemical_formula_sum 'Ca H2 K3 Mg5 O24 Si8'
_chemical_name_mineral Richterite
_space_group_IT_number 12
_symmetry_space_group_name_Hall '-C 2y'
_symmetry_space_group_name_H-M 'C 1 2/m 1'
_cell_angle_alpha 90
_cell_angle_beta 105.514
_cell_angle_gamma 90
_cell_length_a 10.1926
_cell_length_b 18.1209
_cell_length_c 5.2736
_cell_formula_units_Z 2
_cell_volume 938.540
_database_code_amcsd 0002223
_exptl_crystal_density_diffrn 3.148
_cod_original_formula_sum 'Mg5 Ca K3 Si8 H2 O24'
_cod_database_code 9002155

loop_
_space_group_symop_operation_xyz
x,y,z
1/2+x,1/2+y,z
x,-y,z
1/2+x,1/2-y,z
-x,y,-z
1/2-x,1/2+y,-z
-x,-y,-z
1/2-x,1/2-y,-z

loop_
_atom_site_aniso_label
_atom_site_aniso_U_11
_atom_site_aniso_U_22
_atom_site_aniso_U_33
_atom_site_aniso_U_12
_atom_site_aniso_U_13
_atom_site_aniso_U_23
Mg1 0.00684 0.00832 0.00680 0.00000 0.00025 0.00000
Mg2 0.00880 0.00665 0.00916 0.00000 0.00202 0.00000
Mg3 0.00489 0.00665 0.00641 0.00000 0.00101 0.00000
Ca4 0.01319 0.01164 0.01478 0.00000 0.00632 0.00000
K4 0.01319 0.01164 0.01478 0.00000 0.00632 0.00000
Si1 0.00586 0.00665 0.00510 0.00000 0.00025 -0.00093
Si2 0.00684 0.00665 0.00523 -0.00180 -0.00076 -0.00047
K 0.00195 0.02495 0.01557 0.00000 -0.00152 0.00000
O1 0.00733 0.00665 0.00536 -0.00090 0.00025 -0.00047
O2 0.00831 0.01497 0.00942 -0.00090 0.00051 -0.00233
O3 0.00831 0.00832 0.00955 0.00000 0.00177 0.00000
O4 0.02101 0.01164 0.01308 -0.00902 -0.00278 -0.00047
O5 0.00831 0.01331 0.00667 0.00090 0.00051 0.00327
O6 0.01124 0.01164 0.00602 -0.00090 -0.00202 -0.00327
O7 0.00782 0.00665 0.01530 0.00000 0.00126 0.00000

loop_
_atom_site_label
_atom_site_fract_x
_atom_site_fract_y
_atom_site_fract_z
_atom_site_occupancy
_atom_site_U_iso_or_equiv
Mg1 0.00000 0.08890 0.50000 1.00000 ?
Mg2 0.00000 0.18000 0.00000 1.00000 ?
Mg3 0.00000 0.00000 0.00000 1.00000 ?
Ca4 0.00000 0.28190 0.50000 0.50000 ?
K4 0.00000 0.28190 0.50000 0.50000 ?
Si1 0.27060 0.08470 0.30650 1.00000 ?
Si2 0.28120 0.17080 0.81310 1.00000 ?
K 0.01300 0.50000 0.02800 1.00000 ?
H 0.20200 0.00000 0.74700 1.00000 0.01646
O1 0.10830 0.08690 0.22040 1.00000 ?
O2 0.11750 0.16890 0.72980 1.00000 ?
O3 0.10380 0.00000 0.71880 1.00000 ?
O4 0.35890 0.24630 0.80880 1.00000 ?
O5 0.33990 0.12890 0.10570 1.00000 ?
O6 0.33390 0.11450 0.60500 1.00000 ?
O7 0.32710 0.00000 0.30470 1.00000 ?

loop_
_cod_related_entry_id
_cod_related_entry_database
_cod_related_entry_code
1 AMCSD 0002223
